data_7118920
loop_
_publ_author_name
'Muromachi, Sanehiro'
'Udachin, Konstantin A.'
'Alavi, Saman'
'Ohmura, Ryo'
'Ripmeester, John A.'

_publ_section_title
;
 Selective occupancy of methane by cage symmetry in TBAB ionic clathrate
 hydrate.
;
_journal_issue 32
_journal_name_full 'Chemical communications (Cambridge, England)'
_journal_page_first 5621
_journal_page_last 5624
_journal_paper_doi 10.1039/c6cc00264a
_journal_volume 52
_journal_year 2016
_chemical_formula_sum 'C17.09 H116.4 Br N O38'
_chemical_formula_weight 1024.56
_chemical_name_systematic
; 
 ? 
;
_space_group_IT_number 51
_symmetry_cell_setting orthorhombic
_symmetry_space_group_name_Hall '-P 2a 2a'
_symmetry_space_group_name_H-M 'P m m a'
_atom_sites_solution_hydrogens geom
_atom_sites_solution_primary direct
_atom_sites_solution_secondary difmap
_audit_creation_method SHELXL-97
_audit_update_record
;
2015-10-18 deposited with the CCDC.
2016-03-17 downloaded from the CCDC.
;
_cell_angle_alpha 90.00
_cell_angle_beta 90.00
_cell_angle_gamma 90.00
_cell_formula_units_Z 2
_cell_length_a 21.0329(15)
_cell_length_b 12.5972(9)
_cell_length_c 12.0333(8)
_cell_measurement_temperature 100.0(1)
_cell_volume 3188.3(4)
_computing_cell_refinement 'SAINT (Bruker, 2006)'
_computing_data_collection 'APEX2 (Bruker, 2006)'
_computing_data_reduction 'SAINT (Bruker, 2006)'
_computing_molecular_graphics 'ATOMS V.5.0'
_computing_publication_material 'SHELXL-97 (Sheldrick, 1997)'
_computing_structure_refinement 'SHELXL-97 (Sheldrick, 1997)'
_computing_structure_solution 'SHELXS-97 (Sheldrick, 1990)'
_diffrn_ambient_temperature 100.0(1)
_diffrn_measured_fraction_theta_full 0.993
_diffrn_measured_fraction_theta_max 0.993
_diffrn_measurement_device_type 'Bruker Kappa APEXII CCD'
_diffrn_measurement_method ' \f & \w scans'
_diffrn_radiation_monochromator graphite
_diffrn_radiation_source 'fine-focus sealed tube'
_diffrn_radiation_type MoK\a
_diffrn_radiation_wavelength 0.71070
_diffrn_reflns_av_R_equivalents 0.0480
_diffrn_reflns_av_sigmaI/netI 0.0225
_diffrn_reflns_limit_h_max 28
_diffrn_reflns_limit_h_min -28
_diffrn_reflns_limit_k_max 17
_diffrn_reflns_limit_k_min -16
_diffrn_reflns_limit_l_max 16
_diffrn_reflns_limit_l_min -16
_diffrn_reflns_number 65480
_diffrn_reflns_theta_full 29.00
_diffrn_reflns_theta_max 29.00
_diffrn_reflns_theta_min 1.69
_diffrn_standards_number 0
_exptl_absorpt_coefficient_mu 0.723
_exptl_absorpt_correction_T_max 0.8689
_exptl_absorpt_correction_T_min 0.6709
_exptl_absorpt_correction_type multi-scan
_exptl_absorpt_process_details SADABS
_exptl_crystal_colour colorless
_exptl_crystal_density_diffrn 1.067
_exptl_crystal_density_method 'not measured'
_exptl_crystal_description prism
_exptl_crystal_F_000 1130
_exptl_crystal_size_max 0.60
_exptl_crystal_size_mid 0.20
_exptl_crystal_size_min 0.20
_refine_diff_density_max 1.995
_refine_diff_density_min -1.318
_refine_diff_density_rms 0.096
_refine_ls_extinction_method none
_refine_ls_goodness_of_fit_ref 1.175
_refine_ls_hydrogen_treatment mixed
_refine_ls_matrix_type full
_refine_ls_number_parameters 528
_refine_ls_number_reflns 4515
_refine_ls_number_restraints 250
_refine_ls_restrained_S_all 1.148
_refine_ls_R_factor_all 0.0592
_refine_ls_R_factor_gt 0.0549
_refine_ls_shift/su_max 0.028
_refine_ls_shift/su_mean 0.002
_refine_ls_structure_factor_coef Fsqd
_refine_ls_weighting_details 'calc w=1/[\s^2^(Fo^2^)+(0.0695P)^2^+5.5839P] where P=(Fo^2^+2Fc^2^)/3'
_refine_ls_weighting_scheme calc
_refine_ls_wR_factor_gt 0.1649
_refine_ls_wR_factor_ref 0.1670
_reflns_number_gt 4169
_reflns_number_total 4515
_reflns_threshold_expression >2sigma(I)
_cod_data_source_file c6cc00264a2.cif
_cod_data_source_block ss10
_cod_depositor_comments 'Adding full bibliography for 7118920.cif.'
_cod_original_sg_symbol_H-M Pmma
_cod_original_formula_sum 'C17.09 H116.40 Br N O38'
_cod_database_code 7118920

loop_
_symmetry_equiv_pos_as_xyz
'x, y, z'
'-x+1/2, -y, z'
'-x, y, -z'
'x+1/2, -y, -z'
'-x, -y, -z'
'x-1/2, y, -z'
'x, -y, z'
'-x-1/2, y, z'

loop_
_atom_site_label
_atom_site_type_symbol
_atom_site_fract_x
_atom_site_fract_y
_atom_site_fract_z
_atom_site_U_iso_or_equiv
_atom_site_adp_type
_atom_site_occupancy
_atom_site_symmetry_multiplicity
_atom_site_calc_flag
_atom_site_refinement_flags
_atom_site_disorder_assembly
_atom_site_disorder_group
C1KA C 0.26260(14) 0.4904(2) 0.2867(2) 0.0321(6) Uani 0.0218(14) 1 d PD . 3
H1KA H 0.22115(13) 0.5000 0.2332(2) 0.050 Uiso 0.044(3) 2 d SPD . 3
H2KA H 0.28612(17) 0.56679(19) 0.2972(4) 0.050 Uiso 0.0218(14) 1 d PD . 3
H3KA H 0.2888(2) 0.4429(3) 0.2264(2) 0.050 Uiso 0.0218(14) 1 d PD . 3
H4KA H 0.2500 0.4409(4) 0.35774(19) 0.050 Uiso 0.044(3) 2 d SPD . 3
C1N C 0.5000 0.5000 0.0000 0.0321(6) Uani 0.1685(15) 4 d SPD A 4
H1N H 0.49102(19) 0.4345(2) 0.0570(3) 0.050 Uiso 0.0421(4) 1 d PD A 4
H2N H 0.54996(10) 0.5000 -0.0240(4) 0.050 Uiso 0.0842(7) 2 d SPD A 4
H3N H 0.47120(12) 0.5288(5) -0.0690(2) 0.050 Uiso 0.0421(4) 1 d PD A 4
H4N H 0.5193(2) 0.5673(2) 0.0458(3) 0.050 Uiso 0.0421(4) 1 d PD A 4
C1NA C 0.5000 0.5000 0.0000 0.0321(6) Uani 0.1079(16) 4 d SPD B 5
H1NA H 0.49108(19) 0.5657(2) 0.0568(3) 0.050 Uiso 0.0270(4) 1 d PD B 5
H2NA H 0.54993(10) 0.5000 -0.0242(4) 0.050 Uiso 0.0539(8) 2 d SPD B 5
H3NA H 0.47107(12) 0.4718(5) -0.0691(2) 0.050 Uiso 0.0270(4) 1 d PD B 5
H4NA H 0.5184(2) 0.4323(2) 0.0463(3) 0.050 Uiso 0.0270(4) 1 d PD B 5
C1NB C 0.5000 0.5000 0.0000 0.0321(6) Uani 0.1086(16) 4 d SPD C 6
H1NB H 0.50892(19) 0.5657(2) -0.0568(3) 0.050 Uiso 0.0271(4) 1 d PD C 6
H2NB H 0.45007(10) 0.5000 0.0242(4) 0.050 Uiso 0.0543(8) 2 d SPD C 6
H3NB H 0.52893(12) 0.4718(5) 0.0691(2) 0.050 Uiso 0.0271(4) 1 d PD C 6
H4NB H 0.4816(2) 0.4323(2) -0.0463(3) 0.050 Uiso 0.0271(4) 1 d PD C 6
C1NC C 0.5000 0.5000 0.0000 0.0321(6) Uani 0.1094(17) 4 d SPD D 7
H1NC H 0.50892(19) 0.4343(2) -0.0568(3) 0.050 Uiso 0.0274(4) 1 d PD D 7
H2NC H 0.45007(10) 0.5000 0.0242(4) 0.050 Uiso 0.0547(8) 2 d SPD D 7
H3NC H 0.52893(12) 0.5282(5) 0.0691(2) 0.050 Uiso 0.0274(4) 1 d PD D 7
H4NC H 0.4816(2) 0.5677(2) -0.0463(3) 0.050 Uiso 0.0274(4) 1 d PD D 7
C1Q C 0.5000 0.5000 0.5000 0.0321(6) Uani 0.3704(15) 4 d SPD E 8
H1Q H 0.50924(19) 0.58038(17) 0.4706(7) 0.050 Uiso 0.0926(4) 1 d PD E 8
H2Q H 0.54374(13) 0.4538(2) 0.4965(4) 0.050 Uiso 0.0926(4) 1 d PD E 8
H3Q H 0.4924(2) 0.5281(4) 0.5846(2) 0.050 Uiso 0.0926(4) 1 d PD E 8
H4Q H 0.45519(13) 0.4718(3) 0.4655(3) 0.050 Uiso 0.0926(4) 1 d PD E 8
C1QA C 0.5000 0.5000 0.5000 0.0321(6) Uani 0.0272(16) 4 d SPD F 9
H1QA H 0.5074(2) 0.41870(17) 0.4718(8) 0.050 Uiso 0.0068(4) 1 d PD F 9
H2QA H 0.54422(13) 0.5445(2) 0.4920(4) 0.050 Uiso 0.0068(4) 1 d PD F 9
H3QA H 0.4928(2) 0.4779(4) 0.58666(19) 0.050 Uiso 0.0068(4) 1 d PD F 9
H4QA H 0.45560(13) 0.5303(3) 0.4657(3) 0.050 Uiso 0.0068(4) 1 d PD F 9
C1QB C 0.5000 0.5000 0.5000 0.0321(6) Uani 0.0379(16) 4 d SPD G 10
H1QB H 0.4926(2) 0.41871(17) 0.5282(8) 0.050 Uiso 0.0095(4) 1 d PD G 10
H2QB H 0.45579(13) 0.5445(2) 0.5079(4) 0.050 Uiso 0.0095(4) 1 d PD G 10
H3QB H 0.5072(2) 0.4779(4) 0.41334(19) 0.050 Uiso 0.0095(4) 1 d PD G 10
H4QB H 0.54440(13) 0.5303(3) 0.5343(3) 0.050 Uiso 0.0095(4) 1 d PD G 10
C1R C 0.49221(13) 0.4874(2) 0.4981(2) 0.0321(6) Uani 0.0145(4) 1 d PD H 12
H1R H 0.4797(2) 0.5625(2) 0.5372(3) 0.050 Uiso 0.0145(4) 1 d PD H 12
H2R H 0.53097(16) 0.5000 0.4394(2) 0.050 Uiso 0.0290(9) 2 d SPD H 12
H3R H 0.50889(19) 0.4386(4) 0.5670(2) 0.050 Uiso 0.0145(4) 1 d PD H 12
H4R H 0.44976(14) 0.4516(3) 0.4620(3) 0.050 Uiso 0.0145(4) 1 d PD H 12
C1RB C 0.50822(13) 0.5127(2) 0.5033(2) 0.0321(6) Uani 0.0007(5) 1 d PD I 14
H1RB H 0.5206(2) 0.4377(2) 0.4637(3) 0.050 Uiso 0.0007(5) 1 d PD I 14
H2RB H 0.46923(16) 0.5000 0.5615(2) 0.050 Uiso 0.0015(9) 2 d SPD I 14
H3RB H 0.49154(19) 0.5604(4) 0.4336(2) 0.050 Uiso 0.0007(5) 1 d PD I 14
H4RB H 0.55087(14) 0.5487(3) 0.5383(3) 0.050 Uiso 0.0007(5) 1 d PD I 14
Br1 Br 0.7500 0.0000 0.469483(13) 0.02831(4) Uani 1 4 d S . .
O1 O 0.55679(2) 0.19685(4) 0.44091(4) 0.02143(11) Uani 1 1 d D . .
H11 H 0.5693(16) 0.1264(13) 0.426(3) 0.050 Uiso 0.25 1 d PD . .
H12 H 0.5191(8) 0.182(3) 0.484(2) 0.050 Uiso 0.25 1 d PD . .
H13 H 0.561(2) 0.228(2) 0.3726(14) 0.050 Uiso 0.25 1 d PD . .
H14 H 0.5818(11) 0.2453(18) 0.482(2) 0.046 Uiso 0.25 1 d PD . .
O2 O 0.61810(3) 0.5000 0.25790(5) 0.02114(16) Uani 1 2 d SD . .
H21 H 0.6565(8) 0.5000 0.3017(19) 0.055 Uiso 0.50 2 d SPD . .
H22 H 0.6306(14) 0.5000 0.3346(12) 0.055 Uiso 0.50 2 d SPD . .
H23 H 0.6472(9) 0.5000 0.1973(15) 0.053 Uiso 0.50 2 d SPD . .
H24 H 0.5908(11) 0.4414(15) 0.266(3) 0.050 Uiso 0.25 1 d PD . .
O3 O 0.35877(2) 0.31942(4) 0.43719(4) 0.02203(11) Uani 1 1 d D . .
H31 H 0.3965(9) 0.276(2) 0.451(3) 0.059 Uiso 0.25 1 d PD . .
H32 H 0.3203(9) 0.277(2) 0.417(3) 0.053 Uiso 0.25 1 d PD . .
H34 H 0.3943(9) 0.278(2) 0.464(3) 0.050 Uiso 0.25 1 d PD . .
O4 O 0.54287(2) 0.31947(4) 0.25230(4) 0.02220(12) Uani 1 1 d D . .
H41 H 0.5459(17) 0.2771(19) 0.3200(14) 0.035 Uiso 0.25 1 d PD . .
H42 H 0.5004(8) 0.350(2) 0.252(3) 0.031 Uiso 0.25 1 d PD . .
H43 H 0.5474(19) 0.277(2) 0.1820(15) 0.050 Uiso 0.25 1 d PD . .
H44 H 0.546(2) 0.279(2) 0.3220(15) 0.057 Uiso 0.25 1 d PD . .
O5 O 0.2500 0.21388(6) 0.38048(6) 0.02679(18) Uani 1 2 d SD . .
H51 H 0.2500 0.1471(13) 0.4188(19) 0.050 Uiso 0.50 2 d SPD . .
H52 H 0.2500 0.183(2) 0.3089(13) 0.051 Uiso 0.50 2 d SPD . .
O6 O 0.57668(4) 0.0000 0.14433(6) 0.02945(19) Uani 1 2 d SD . .
H61 H 0.5823(16) 0.0000 0.213(3) 0.050 Uiso 0.50 2 d SP . .
H62 H 0.5592(14) 0.0689(13) 0.122(3) 0.050 Uiso 0.25 1 d PD . .
O7 O 0.41992(2) 0.39120(4) 0.24999(4) 0.02221(12) Uani 1 1 d D . .
H71 H 0.4099(17) 0.371(3) 0.1767(13) 0.050 Uiso 0.25 1 d PD . .
H72 H 0.4085(15) 0.4627(12) 0.249(3) 0.037 Uiso 0.25 1 d PD . .
H73 H 0.4586(8) 0.355(2) 0.252(3) 0.049 Uiso 0.25 1 d PD . .
H74 H 0.4045(15) 0.363(3) 0.3161(15) 0.056 Uiso 0.25 1 d PD . .
O8 O 0.36044(2) 0.32749(4) 0.05802(4) 0.02404(12) Uani 1 1 d D . .
H81 H 0.3285(9) 0.311(3) 0.1128(17) 0.046 Uiso 0.25 1 d PD . .
H82 H 0.3924(10) 0.2812(19) 0.023(2) 0.050 Uiso 0.25 1 d PD . .
H83 H 0.3514(18) 0.3838(15) 0.0090(19) 0.050 Uiso 0.25 1 d PD . .
O9 O 0.55605(2) 0.20123(4) 0.06069(4) 0.02309(12) Uani 1 1 d D . .
H91 H 0.5849(10) 0.243(2) 0.016(2) 0.050 Uiso 0.25 1 d PD . .
H92 H 0.560(2) 0.1290(12) 0.083(3) 0.050 Uiso 0.25 1 d PD . .
H93 H 0.554(2) 0.239(2) 0.1310(14) 0.050 Uiso 0.25 1 d PD . .
H94 H 0.5183(8) 0.198(3) 0.017(2) 0.050 Uiso 0.25 1 d PD . .
O10 O 0.2500 0.27821(7) 0.16203(7) 0.0343(2) Uani 1 2 d SD . .
H101 H 0.2500 0.265(3) 0.2387(12) 0.050 Uiso 0.50 2 d SPD . .
H102 H 0.2500 0.2213(14) 0.2138(16) 0.045 Uiso 0.50 2 d SPD . .
H103 H 0.2913(8) 0.291(4) 0.134(3) 0.059 Uiso 0.25 1 d PD . .
O11 O 0.68385(3) 0.5000 0.06088(6) 0.02185(16) Uani 1 2 d SD . .
H111 H 0.7280(6) 0.5000 0.064(2) 0.030(7) Uiso 0.50 2 d SPD . .
H112 H 0.6538(9) 0.5000 0.1165(15) 0.056 Uiso 0.50 2 d SPD . .
H113 H 0.6805(17) 0.472(2) 0.1346(13) 0.050 Uiso 0.25 1 d PD . .
H114 H 0.6636(13) 0.4347(14) 0.062(4) 0.053 Uiso 0.25 1 d PD . .
O12 O 0.31631(3) 0.5000 0.54414(5) 0.01990(15) Uani 1 2 d SD . .
H121 H 0.3434(10) 0.5000 0.6041(15) 0.059 Uiso 0.50 2 d SPD . .
H122 H 0.2730(7) 0.5000 0.551(2) 0.050 Uiso 0.50 2 d SPD . .
H124 H 0.3349(14) 0.5574(15) 0.506(2) 0.050 Uiso 0.25 1 d PD . .
O13 O 0.60329(4) 0.0000 0.37407(6) 0.02616(18) Uani 1 2 d SD . .
H131 H 0.6441(7) 0.0000 0.378(3) 0.050 Uiso 0.50 2 d SPD . .
H132 H 0.5917(17) 0.0666(14) 0.409(2) 0.050 Uiso 0.25 1 d PD . .
H133 H 0.6444(7) 0.0000 0.379(3) 0.058 Uiso 0.50 2 d SPD . .
N1 N 0.7503(6) 0.0021(6) -0.00133(10) 0.0162(2) Uani 1 4 d SU J -1
C1A C 0.72441(11) -0.09348(19) 0.06902(19) 0.0151(4) Uani 0.25 1 d PU J -1
H1A1 H 0.6863 -0.0699 0.1070 0.035 Uiso 0.25 1 calc PR J -1
H1A2 H 0.7119 -0.1491 0.0178 0.030 Uiso 0.25 1 calc PR J -1
C2A C 0.76786(10) -0.14172(19) 0.15409(19) 0.0159(5) Uani 0.25 1 d PU J -1
H2A1 H 0.7867 -0.0865 0.1995 0.032 Uiso 0.25 1 calc PR J -1
H2A2 H 0.8018 -0.1805 0.1176 0.035(10) Uiso 0.25 1 calc PR J -1
C3A C 0.72931(11) -0.21564(19) 0.2254(2) 0.0182(5) Uani 0.25 1 d PU J -1
H3A1 H 0.7086 -0.2686 0.1793 0.048 Uiso 0.25 1 calc PR J -1
H3A2 H 0.6967 -0.1761 0.2647 0.014(7) Uiso 0.25 1 calc PR J -1
C4A C 0.77356(14) -0.2693(2) 0.3079(2) 0.0254(6) Uani 0.25 1 d PU J -1
H4A1 H 0.8041 -0.3116 0.2684 0.057 Uiso 0.25 1 calc PR J -1
H4A2 H 0.7492 -0.3140 0.3566 0.032(7) Uiso 0.50 2 calc SPR J -1
H4A3 H 0.7953 -0.2163 0.3508 0.037 Uiso 0.25 1 calc PR J -1
C1B C 0.80336(10) -0.0488(2) -0.07232(18) 0.0150(5) Uani 0.25 1 d PU J -1
H1B1 H 0.7862 -0.1089 -0.1127 0.030 Uiso 0.25 1 calc PR J -1
H1B2 H 0.8368 -0.0747 -0.0239 0.030 Uiso 0.25 1 calc PR J -1
C2B C 0.83303(10) 0.03528(18) -0.15930(18) 0.0139(4) Uani 0.25 1 d PU J -1
H2B1 H 0.8010 0.0564 -0.2130 0.050 Uiso 0.25 1 calc PR J -1
H2B2 H 0.8474 0.0982 -0.1203 0.054 Uiso 0.25 1 calc PR J -1
C3B C 0.88930(11) -0.01817(19) -0.2190(2) 0.0236(6) Uani 0.25 1 d PU J -1
H3B1 H 0.9208 -0.0390 -0.1643 0.024(9) Uiso 0.25 1 calc PR J -1
H3B2 H 0.8744 -0.0820 -0.2559 0.075(18) Uiso 0.25 1 calc PR J -1
C4B C 0.92041(14) 0.0550(2) -0.3048(2) 0.0292(6) Uani 0.25 1 d PU J -1
H4B1 H 0.8884 0.0827 -0.3537 0.054 Uiso 0.25 1 calc PR J -1
H4B2 H 0.9510 0.0155 -0.3471 0.026(8) Uiso 0.25 1 calc PR J -1
H4B3 H 0.9413 0.1125 -0.2673 0.050 Uiso 0.25 1 calc PR J -1
C1C C 0.77841(13) 0.0830(2) 0.0635(2) 0.0193(5) Uani 0.25 1 d PU J -1
H1C1 H 0.7922 0.1398 0.0147 0.047 Uiso 0.25 1 calc PR J -1
H1C2 H 0.8158 0.0545 0.1000 0.017(7) Uiso 0.25 1 calc PR J -1
C2C C 0.73359(11) 0.1297(2) 0.1527(2) 0.0229(6) Uani 0.25 1 d PU J -1
H2C1 H 0.7248 0.0763 0.2087 0.016(7) Uiso 0.25 1 calc PR J -1
H2C2 H 0.6936 0.1500 0.1186 0.038 Uiso 0.25 1 calc PR J -1
C3C C 0.76566(13) 0.2309(3) 0.2097(3) 0.0319(7) Uani 0.25 1 d PU J -1
H3C1 H 0.8059 0.2089 0.2418 0.050 Uiso 0.25 1 calc PR J -1
H3C2 H 0.7751 0.2822 0.1519 0.051 Uiso 0.25 1 calc PR J -1
C4C C 0.72784(17) 0.2860(3) 0.2984(3) 0.0387(8) Uani 0.25 1 d PU J -1
H4C1 H 0.6882 0.3099 0.2679 0.050 Uiso 0.25 1 calc PR J -1
H4C2 H 0.7514 0.3458 0.3258 0.051 Uiso 0.50 2 calc SPR J -1
H4C3 H 0.7198 0.2374 0.3583 0.015(7) Uiso 0.25 1 calc PR J -1
C1D C 0.69639(13) 0.0392(2) -0.0778(2) 0.0238(6) Uani 0.25 1 d PU J -1
H1D1 H 0.6619 0.0599 -0.0290 0.050 Uiso 0.25 1 calc PR J -1
H1D2 H 0.7115 0.1041 -0.1123 0.050 Uiso 0.25 1 calc PR J -1
C2D C 0.66819(14) -0.0202(2) -0.1636(2) 0.0293(7) Uani 0.25 1 d PU J -1
H2D1 H 0.6503 -0.0845 -0.1322 0.045 Uiso 0.25 1 calc PR J -1
H2D2 H 0.7010 -0.0410 -0.2160 0.035(10) Uiso 0.25 1 calc PR J -1
C3D C 0.61721(15) 0.0373(3) -0.2250(3) 0.0311(6) Uani 0.25 1 d PU J -1
H3D1 H 0.6353 0.1001 -0.2594 0.023(9) Uiso 0.25 1 calc PR J -1
H3D2 H 0.5851 0.0606 -0.1725 0.014(7) Uiso 0.25 1 calc PR J -1
C4D C 0.58611(15) -0.0296(2) -0.3132(3) 0.0325(7) Uani 0.25 1 d PU J -1
H4D1 H 0.6162 -0.0440 -0.3713 0.041 Uiso 0.25 1 calc PR J -1
H4D2 H 0.5503 0.0079 -0.3435 0.080(14) Uiso 0.25 1 calc PR J -1
H4D3 H 0.5720 -0.0952 -0.2812 0.047 Uiso 0.25 1 calc PR J -1

loop_
_atom_site_aniso_label
_atom_site_aniso_U_11
_atom_site_aniso_U_22
_atom_site_aniso_U_33
_atom_site_aniso_U_23
_atom_site_aniso_U_13
_atom_site_aniso_U_12
C1KA 0.0315(10) 0.0386(12) 0.0261(9) -0.007(6) 0.0015(8) -0.004(8)
C1N 0.0315(10) 0.0386(12) 0.0261(9) -0.007(6) 0.0015(8) -0.004(8)
C1NA 0.0315(10) 0.0386(12) 0.0261(9) -0.007(6) 0.0015(8) -0.004(8)
C1NB 0.0315(10) 0.0386(12) 0.0261(9) -0.007(6) 0.0015(8) -0.004(8)
C1NC 0.0315(10) 0.0386(12) 0.0261(9) -0.007(6) 0.0015(8) -0.004(8)
C1Q 0.0315(10) 0.0386(12) 0.0261(9) -0.007(6) 0.0015(8) -0.004(8)
C1QA 0.0315(10) 0.0386(12) 0.0261(9) -0.007(6) 0.0015(8) -0.004(8)
C1QB 0.0315(10) 0.0386(12) 0.0261(9) -0.007(6) 0.0015(8) -0.004(8)
C1R 0.0315(10) 0.0386(12) 0.0261(9) -0.007(6) 0.0015(8) -0.004(8)
C1RB 0.0315(10) 0.0386(12) 0.0261(9) -0.007(6) 0.0015(8) -0.004(8)
Br1 0.02315(6) 0.02168(6) 0.04011(7) 0.000 0.000 0.000
O1 0.02177(19) 0.0212(2) 0.02133(19) -0.00014(18) -0.00090(17) -0.00095(18)
O2 0.0213(3) 0.0237(3) 0.0184(3) 0.000 -0.0005(2) 0.000
O3 0.02226(19) 0.0208(2) 0.0230(2) 0.00120(18) 0.00060(17) 0.00120(18)
O4 0.0226(2) 0.0228(2) 0.0212(2) 0.00033(17) -0.00086(17) -0.00125(19)
O5 0.0245(3) 0.0294(3) 0.0264(3) 0.0029(3) 0.000 0.000
O6 0.0377(4) 0.0232(3) 0.0275(3) 0.000 -0.0001(3) 0.000
O7 0.0221(2) 0.0245(2) 0.0200(2) 0.00078(17) -0.00027(16) -0.00004(19)
O8 0.0261(2) 0.0237(2) 0.0224(2) 0.00022(18) 0.00047(18) 0.00010(19)
O9 0.0251(2) 0.0227(2) 0.0215(2) 0.00067(18) -0.00047(18) 0.00016(19)
O10 0.0275(3) 0.0438(4) 0.0315(4) 0.0089(3) 0.000 0.000
O11 0.0206(3) 0.0254(3) 0.0195(3) 0.000 0.0006(2) 0.000
O12 0.0208(3) 0.0198(3) 0.0192(3) 0.000 -0.0005(2) 0.000
O13 0.0367(4) 0.0181(3) 0.0237(3) 0.000 -0.0016(3) 0.000
N1 0.0133(4) 0.0123(4) 0.0230(4) 0.0034(14) 0.0059(14) 0.0015(16)
C1A 0.0156(7) 0.0119(8) 0.0179(8) 0.0067(7) 0.0061(7) -0.0029(7)
C2A 0.0167(9) 0.0144(9) 0.0167(8) 0.0074(7) 0.0007(6) 0.0009(6)
C3A 0.0233(9) 0.0067(8) 0.0246(9) 0.0026(8) 0.0057(8) -0.0027(7)
C4A 0.0392(11) 0.0077(9) 0.0293(11) 0.0066(9) 0.0013(10) 0.0010(9)
C1B 0.0149(8) 0.0170(9) 0.0131(8) 0.0046(7) 0.0083(7) 0.0038(7)
C2B 0.0154(8) 0.0137(7) 0.0127(8) 0.0007(6) 0.0081(7) 0.0036(7)
C3B 0.0203(8) 0.0233(15) 0.0271(8) 0.0011(8) 0.0100(7) -0.0003(8)
C4B 0.0275(10) 0.0305(12) 0.0295(11) 0.0058(10) 0.0124(9) -0.0058(10)
C1C 0.0223(9) 0.0139(9) 0.0216(9) 0.0020(8) 0.0100(8) 0.0015(8)
C2C 0.0266(12) 0.0170(9) 0.0252(10) 0.0037(8) -0.0006(8) 0.0050(8)
C3C 0.0341(14) 0.0279(11) 0.0336(11) 0.0027(10) -0.0036(9) 0.0052(9)
C4C 0.0445(14) 0.0282(13) 0.0433(15) 0.0040(13) -0.0031(12) 0.0067(12)
C1D 0.0241(10) 0.0189(9) 0.0286(11) 0.0042(9) 0.0075(9) 0.0053(9)
C2D 0.0327(10) 0.0204(17) 0.0347(11) 0.0042(9) -0.0003(10) 0.0025(9)
C3D 0.0310(11) 0.0269(11) 0.0355(12) 0.0049(10) -0.0074(11) -0.0042(10)
C4D 0.0328(12) 0.0297(14) 0.0351(12) 0.0012(10) -0.0077(11) -0.0037(10)

loop_
_atom_type_symbol
_atom_type_description
_atom_type_scat_dispersion_real
_atom_type_scat_dispersion_imag
_atom_type_scat_source
C C 0.0033 0.0016 'International Tables Vol C Tables 4.2.6.8 and 6.1.1.4'
H H 0.0000 0.0000 'International Tables Vol C Tables 4.2.6.8 and 6.1.1.4'
N N 0.0061 0.0033 'International Tables Vol C Tables 4.2.6.8 and 6.1.1.4'
O O 0.0106 0.0060 'International Tables Vol C Tables 4.2.6.8 and 6.1.1.4'
Br Br -0.2901 2.4595 'International Tables Vol C Tables 4.2.6.8 and 6.1.1.4'

loop_
_geom_angle_atom_site_label_1
_geom_angle_atom_site_label_2
_geom_angle_atom_site_label_3
_geom_angle
_geom_angle_site_symmetry_1
_geom_angle_site_symmetry_3
C1KA C1KA C1KA 24.6(5) 8_655 2_565
C1C N1 C1D 114.9(6) . .
C1C N1 C1B 107.5(8) . .
C1D N1 C1B 109.20(16) . .
C1C N1 C1A 113.60(16) . .
C1D N1 C1A 107.6(7) . .
C1B N1 C1A 103.3(5) . .
C2A C1A N1 117.9(4) . .
C1A C2A C3A 108.15(18) . .
C2A C3A C4A 108.5(2) . .
N1 C1B C2B 111.5(3) . .
C3B C2B C1B 108.23(18) . .
C4B C3B C2B 112.3(2) . .
N1 C1C C2C 113.7(5) . .
C1C C2C C3C 110.1(2) . .
C4C C3C C2C 116.8(2) . .
C2D C1D N1 126.2(3) . .
C1D C2D C3D 114.1(2) . .
C2D C3D C4D 113.0(3) . .

loop_
_geom_bond_atom_site_label_1
_geom_bond_atom_site_label_2
_geom_bond_distance
_geom_bond_site_symmetry_2
C1KA C1KA 0.530(6) 8_655
C1KA C1KA 0.583(6) 2_565
N1 C1C 1.414(8) .
N1 C1D 1.533(10) .
N1 C1B 1.545(10) .
N1 C1A 1.569(8) .
C1A C2A 1.501(3) .
C2A C3A 1.504(3) .
C3A C4A 1.520(4) .
C1B C2B 1.614(3) .
C2B C3B 1.539(3) .
C3B C4B 1.530(4) .
C1C C2C 1.544(4) .
C2C C3C 1.598(4) .
C3C C4C 1.501(5) .
C1D C2D 1.406(4) .
C2D C3D 1.490(4) .
C3D C4D 1.505(5) .

loop_
_geom_torsion_atom_site_label_1
_geom_torsion_atom_site_label_2
_geom_torsion_atom_site_label_3
_geom_torsion_atom_site_label_4
_geom_torsion
C1C N1 C1A C2A -49.4(8)
C1D N1 C1A C2A -177.8(3)
C1B N1 C1A C2A 66.8(4)
N1 C1A C2A C3A 168.9(3)
C1A C2A C3A C4A 177.0(2)
C1C N1 C1B C2B -64.1(4)
C1D N1 C1B C2B 61.2(6)
C1A N1 C1B C2B 175.4(3)
N1 C1B C2B C3B 174.9(4)
C1B C2B C3B C4B 179.32(19)
C1D N1 C1C C2C 67.3(5)
C1B N1 C1C C2C -170.8(3)
C1A N1 C1C C2C -57.1(8)
N1 C1C C2C C3C -171.9(4)
C1C C2C C3C C4C 179.8(3)
C1C N1 C1D C2D 168.3(4)
C1B N1 C1D C2D 47.4(7)
C1A N1 C1D C2D -64.1(5)
N1 C1D C2D C3D -179.3(5)
C1D C2D C3D C4D -177.7(3)
